data_7242780
loop_
_publ_author_name
'Karnoukhova, Valentina A.'
'Baranov, Vladimir V.'
'Vologzhanina, Anna V.'
'Kravchenko, Angelina N.'
'Fedyanin, Ivan V.'

_publ_section_title
;
 Self-organization of 1,6-dialkyl-3a,6a-diphenylglycolurils in the
 crystalline state
;
_journal_issue 24
_journal_name_full CrystEngComm
_journal_page_first 4312
_journal_page_last 4319
_journal_paper_doi 10.1039/D1CE00434D
_journal_volume 23
_journal_year 2021
_chemical_formula_moiety 'C20 H22 N4 O2, C4 H8 O2'
_chemical_formula_sum 'C24 H30 N4 O4'
_chemical_formula_weight 438.52
_space_group_crystal_system triclinic
_space_group_IT_number 2
_space_group_name_Hall '-P 1'
_space_group_name_H-M_alt 'P -1'
_atom_sites_solution_hydrogens mixed
_atom_sites_solution_primary dual
_audit_creation_method SHELXL-2016/6
_audit_update_record
;
2021-03-24 deposited with the CCDC.	2021-05-07 downloaded from the CCDC.
;
_cell_angle_alpha 98.025(3)
_cell_angle_beta 97.959(3)
_cell_angle_gamma 91.457(3)
_cell_formula_units_Z 2
_cell_length_a 8.2337(9)
_cell_length_b 10.7773(12)
_cell_length_c 12.9970(14)
_cell_measurement_reflns_used 226
_cell_measurement_temperature 120(2)
_cell_measurement_theta_max 25
_cell_measurement_theta_min 3
_cell_volume 1129.8(2)
_computing_cell_refinement 'Bruker SAINT'
_computing_data_collection 'Bruker APEX2'
_computing_data_reduction 'Bruker SAINT'
_computing_molecular_graphics 'SHELXTL (Sheldrick, 2008)'
_computing_publication_material 'SHELXTL (Sheldrick, 2008)'
_computing_structure_refinement 'SHELXL (Sheldrick, 2015b)'
_computing_structure_solution 'SHELXT (Sheldrick, 2015a)'
_diffrn_ambient_temperature 120(2)
_diffrn_detector_type 'Bruker APEX II CCD area detector'
_diffrn_measured_fraction_theta_full 1.000
_diffrn_measured_fraction_theta_max 0.998
_diffrn_measurement_device_type 'Bruker APEX DUO diffractometer'
_diffrn_measurement_method 'omega scans'
_diffrn_radiation_type MoK\a
_diffrn_radiation_wavelength 0.71073
_diffrn_reflns_av_R_equivalents 0.0452
_diffrn_reflns_av_unetI/netI 0.0649
_diffrn_reflns_Laue_measured_fraction_full 1.000
_diffrn_reflns_Laue_measured_fraction_max 0.998
_diffrn_reflns_limit_h_max 11
_diffrn_reflns_limit_h_min -11
_diffrn_reflns_limit_k_max 15
_diffrn_reflns_limit_k_min -15
_diffrn_reflns_limit_l_max 18
_diffrn_reflns_limit_l_min -18
_diffrn_reflns_number 15161
_diffrn_reflns_point_group_measured_fraction_full 1.000
_diffrn_reflns_point_group_measured_fraction_max 0.998
_diffrn_reflns_theta_full 25.242
_diffrn_reflns_theta_max 29.999
_diffrn_reflns_theta_min 1.910
_exptl_absorpt_coefficient_mu 0.089
_exptl_absorpt_correction_T_max 0.7461
_exptl_absorpt_correction_T_min 0.6763
_exptl_absorpt_correction_type multi-scan
_exptl_absorpt_process_details SADABS
_exptl_crystal_colour colorless
_exptl_crystal_density_diffrn 1.289
_exptl_crystal_description prism
_exptl_crystal_F_000 468
_exptl_crystal_size_max 0.290
_exptl_crystal_size_mid 0.250
_exptl_crystal_size_min 0.210
_refine_diff_density_max 0.422
_refine_diff_density_min -0.262
_refine_diff_density_rms 0.052
_refine_ls_extinction_method none
_refine_ls_goodness_of_fit_ref 1.030
_refine_ls_hydrogen_treatment mixed
_refine_ls_matrix_type full
_refine_ls_number_parameters 299
_refine_ls_number_reflns 6587
_refine_ls_number_restraints 0
_refine_ls_restrained_S_all 1.030
_refine_ls_R_factor_all 0.0839
_refine_ls_R_factor_gt 0.0532
_refine_ls_shift/su_max 0.000
_refine_ls_shift/su_mean 0.000
_refine_ls_structure_factor_coef Fsqd
_refine_ls_weighting_details 'w=1/[\s^2^(Fo^2^)+(0.0520P)^2^+0.1164P] where P=(Fo^2^+2Fc^2^)/3'
_refine_ls_weighting_scheme calc
_refine_ls_wR_factor_gt 0.1141
_refine_ls_wR_factor_ref 0.1283
_reflns_Friedel_coverage 0.000
_reflns_number_gt 4495
_reflns_number_total 6587
_reflns_threshold_expression I>2\s(I)
_cod_data_source_file d1ce00434d4.cif
_cod_data_source_block 1b-dioxane
_cod_depositor_comments 'Adding full bibliography for 7242772--7242787.cif.'
_cod_database_code 7242780
_shelx_shelxl_version_number 2016/6
_shelx_space_group_comment
;
The symmetry employed for this shelxl refinement is uniquely defined
by the following loop, which should always be used as a source of
symmetry information in preference to the above space-group names.
They are only intended as comments.
;
_shelx_estimated_absorpt_t_min 0.975
_shelx_estimated_absorpt_t_max 0.982

loop_
_space_group_symop_operation_xyz
'x, y, z'
'-x, -y, -z'

loop_
_atom_site_label
_atom_site_type_symbol
_atom_site_fract_x
_atom_site_fract_y
_atom_site_fract_z
_atom_site_U_iso_or_equiv
_atom_site_adp_type
_atom_site_occupancy
_atom_site_site_symmetry_order
_atom_site_calc_flag
_atom_site_refinement_flags_posn
_atom_site_refinement_flags_adp
_atom_site_refinement_flags_occupancy
_atom_site_disorder_assembly
_atom_site_disorder_group
O1 O 0.28272(13) 0.99041(10) 1.00580(8) 0.0218(2) Uani 1 1 d . . . . .
O2 O 0.28484(13) 0.46101(10) 0.96327(8) 0.0216(2) Uani 1 1 d . . . . .
N1 N 0.43585(15) 0.85247(11) 0.91147(10) 0.0171(3) Uani 1 1 d . . . . .
H1N H 0.530(2) 0.8911(18) 0.9370(15) 0.038(6) Uiso 1 1 d . . . . .
N2 N 0.17017(14) 0.81078(11) 0.90176(9) 0.0157(2) Uani 1 1 d . . . . .
N3 N 0.18241(14) 0.58744(11) 0.84305(9) 0.0156(2) Uani 1 1 d . . . . .
N4 N 0.43157(15) 0.63328(11) 0.93129(10) 0.0161(2) Uani 1 1 d . . . . .
H4N H 0.530(2) 0.6112(17) 0.9609(14) 0.030(5) Uiso 1 1 d . . . . .
C1 C 0.41393(17) 0.72540(13) 0.85915(11) 0.0147(3) Uani 1 1 d . . . . .
C2 C 0.29544(17) 0.89371(13) 0.94570(11) 0.0166(3) Uani 1 1 d . . . . .
C3 C 0.22060(16) 0.71326(12) 0.82430(11) 0.0144(3) Uani 1 1 d . . . . .
C4 C 0.29925(17) 0.55203(13) 0.91748(11) 0.0163(3) Uani 1 1 d . . . . .
C5 C 0.51584(16) 0.69883(13) 0.77107(11) 0.0164(3) Uani 1 1 d . . . . .
C6 C 0.57184(19) 0.79593(15) 0.72337(12) 0.0230(3) Uani 1 1 d . . . . .
H6A H 0.549998 0.880222 0.747886 0.028 Uiso 1 1 calc R U . . .
C7 C 0.6597(2) 0.76966(17) 0.63984(13) 0.0290(4) Uani 1 1 d . . . . .
H7A H 0.700942 0.836402 0.608746 0.035 Uiso 1 1 calc R U . . .
C8 C 0.6877(2) 0.64759(17) 0.60172(13) 0.0299(4) Uani 1 1 d . . . . .
H8A H 0.745855 0.630091 0.543508 0.036 Uiso 1 1 calc R U . . .
C9 C 0.6311(2) 0.55086(16) 0.64814(13) 0.0274(4) Uani 1 1 d . . . . .
H9A H 0.649238 0.466468 0.621550 0.033 Uiso 1 1 calc R U . . .
C10 C 0.54793(19) 0.57667(15) 0.73337(12) 0.0223(3) Uani 1 1 d . . . . .
H10A H 0.512304 0.509784 0.766530 0.027 Uiso 1 1 calc R U . . .
C11 C 0.16360(17) 0.73591(13) 0.71309(11) 0.0161(3) Uani 1 1 d . . . . .
C12 C 0.12256(18) 0.85519(14) 0.69320(12) 0.0201(3) Uani 1 1 d . . . . .
H12A H 0.124933 0.921562 0.749857 0.024 Uiso 1 1 calc R U . . .
C13 C 0.0781(2) 0.87780(15) 0.59097(12) 0.0253(3) Uani 1 1 d . . . . .
H13A H 0.050033 0.959765 0.578115 0.030 Uiso 1 1 calc R U . . .
C14 C 0.0741(2) 0.78291(16) 0.50776(12) 0.0254(3) Uani 1 1 d . . . . .
H14A H 0.042848 0.798896 0.437864 0.030 Uiso 1 1 calc R U . . .
C15 C 0.11629(18) 0.66377(15) 0.52719(12) 0.0216(3) Uani 1 1 d . . . . .
H15A H 0.114442 0.597768 0.470295 0.026 Uiso 1 1 calc R U . . .
C16 C 0.16097(17) 0.64064(14) 0.62893(11) 0.0183(3) Uani 1 1 d . . . . .
H16A H 0.190187 0.558795 0.641468 0.022 Uiso 1 1 calc R U . . .
C17 C 0.00054(17) 0.83124(14) 0.91789(12) 0.0179(3) Uani 1 1 d . . . . .
H17A H -0.074111 0.786215 0.857142 0.021 Uiso 1 1 calc R U . . .
H17B H -0.019465 0.921850 0.921743 0.021 Uiso 1 1 calc R U . . .
C18 C -0.0377(2) 0.78613(15) 1.01739(13) 0.0253(3) Uani 1 1 d . . . . .
H18A H -0.153049 0.799569 1.024634 0.038 Uiso 1 1 calc R U . . .
H18B H 0.032796 0.833079 1.078003 0.038 Uiso 1 1 calc R U . . .
H18C H -0.017488 0.696528 1.013993 0.038 Uiso 1 1 calc R U . . .
C19 C 0.01798(17) 0.52617(14) 0.82145(12) 0.0195(3) Uani 1 1 d . . . . .
H19A H -0.056043 0.575996 0.778316 0.023 Uiso 1 1 calc R U . . .
H19B H -0.025384 0.523908 0.888535 0.023 Uiso 1 1 calc R U . . .
C20 C 0.0184(2) 0.39361(14) 0.76425(12) 0.0238(3) Uani 1 1 d . . . . .
H20A H -0.094188 0.357460 0.748461 0.036 Uiso 1 1 calc R U . . .
H20B H 0.085801 0.342469 0.808671 0.036 Uiso 1 1 calc R U . . .
H20C H 0.063997 0.395193 0.698643 0.036 Uiso 1 1 calc R U . . .
O1S O 0.36965(16) 0.74847(13) 0.29563(10) 0.0416(3) Uani 1 1 d . . . . .
O2S O 0.6448(2) 0.89557(15) 0.27622(11) 0.0577(5) Uani 1 1 d . . . . .
C1S C 0.4433(3) 0.8378(2) 0.37922(16) 0.0470(5) Uani 1 1 d . . . . .
H1SA H 0.429882 0.808966 0.446717 0.056 Uiso 1 1 calc R U . . .
H1SB H 0.388606 0.918300 0.376570 0.056 Uiso 1 1 calc R U . . .
C2S C 0.6210(3) 0.8572(3) 0.37304(16) 0.0636(8) Uani 1 1 d . . . . .
H2SA H 0.670612 0.921769 0.431458 0.076 Uiso 1 1 calc R U . . .
H2SB H 0.676918 0.778018 0.380651 0.076 Uiso 1 1 calc R U . . .
C3S C 0.5700(2) 0.80763(19) 0.19207(14) 0.0378(4) Uani 1 1 d . . . . .
H3SA H 0.624470 0.726925 0.193451 0.045 Uiso 1 1 calc R U . . .
H3SB H 0.582880 0.837732 0.124961 0.045 Uiso 1 1 calc R U . . .
C4S C 0.3925(3) 0.7882(2) 0.19866(15) 0.0448(5) Uani 1 1 d . . . . .
H4SA H 0.336556 0.867483 0.191893 0.054 Uiso 1 1 calc R U . . .
H4SB H 0.342425 0.724104 0.139951 0.054 Uiso 1 1 calc R U . . .

loop_
_atom_site_aniso_label
_atom_site_aniso_U_11
_atom_site_aniso_U_22
_atom_site_aniso_U_33
_atom_site_aniso_U_23
_atom_site_aniso_U_13
_atom_site_aniso_U_12
O1 0.0196(5) 0.0188(5) 0.0253(6) -0.0029(4) 0.0036(4) -0.0010(4)
O2 0.0197(5) 0.0206(5) 0.0254(6) 0.0113(4) -0.0009(4) -0.0028(4)
N1 0.0142(6) 0.0147(6) 0.0211(6) -0.0010(5) 0.0013(5) -0.0016(5)
N2 0.0129(5) 0.0172(6) 0.0160(6) 0.0003(5) 0.0015(4) -0.0006(5)
N3 0.0149(6) 0.0139(6) 0.0173(6) 0.0040(5) -0.0008(5) -0.0020(5)
N4 0.0134(6) 0.0169(6) 0.0181(6) 0.0063(5) -0.0010(5) -0.0007(5)
C1 0.0143(6) 0.0137(6) 0.0155(7) 0.0028(5) 0.0000(5) -0.0004(5)
C2 0.0173(7) 0.0162(7) 0.0160(7) 0.0038(5) 0.0004(5) -0.0010(5)
C3 0.0137(6) 0.0130(6) 0.0156(7) 0.0014(5) 0.0004(5) -0.0008(5)
C4 0.0150(6) 0.0175(7) 0.0162(7) 0.0029(5) 0.0011(5) -0.0002(5)
C5 0.0122(6) 0.0193(7) 0.0170(7) 0.0030(6) -0.0003(5) 0.0007(5)
C6 0.0252(8) 0.0218(8) 0.0231(8) 0.0056(6) 0.0051(6) 0.0000(6)
C7 0.0284(9) 0.0348(9) 0.0274(9) 0.0115(7) 0.0095(7) -0.0003(7)
C8 0.0255(8) 0.0430(10) 0.0235(8) 0.0056(8) 0.0099(7) 0.0080(8)
C9 0.0251(8) 0.0290(9) 0.0283(9) 0.0004(7) 0.0066(7) 0.0084(7)
C10 0.0194(7) 0.0219(8) 0.0260(8) 0.0038(6) 0.0044(6) 0.0019(6)
C11 0.0129(6) 0.0187(7) 0.0168(7) 0.0045(5) 0.0006(5) -0.0015(5)
C12 0.0239(8) 0.0173(7) 0.0181(7) 0.0029(6) 0.0000(6) -0.0005(6)
C13 0.0308(9) 0.0216(8) 0.0241(8) 0.0096(6) -0.0009(7) 0.0016(7)
C14 0.0271(8) 0.0334(9) 0.0166(7) 0.0091(7) 0.0013(6) -0.0008(7)
C15 0.0220(7) 0.0252(8) 0.0168(7) 0.0009(6) 0.0022(6) -0.0006(6)
C16 0.0176(7) 0.0186(7) 0.0189(7) 0.0037(6) 0.0028(6) 0.0015(6)
C17 0.0132(6) 0.0185(7) 0.0224(7) 0.0039(6) 0.0029(5) 0.0008(5)
C18 0.0252(8) 0.0249(8) 0.0291(8) 0.0065(7) 0.0125(7) 0.0008(7)
C19 0.0140(7) 0.0211(7) 0.0224(7) 0.0044(6) -0.0011(6) -0.0040(6)
C20 0.0244(8) 0.0216(8) 0.0235(8) 0.0033(6) -0.0017(6) -0.0066(6)
O1S 0.0364(7) 0.0520(8) 0.0342(7) 0.0073(6) 0.0002(6) -0.0172(6)
O2S 0.0676(10) 0.0685(11) 0.0338(8) -0.0023(7) 0.0143(7) -0.0433(9)
C1S 0.0502(13) 0.0595(14) 0.0302(10) 0.0026(10) 0.0090(9) -0.0159(11)
C2S 0.0509(13) 0.108(2) 0.0262(10) 0.0034(12) 0.0020(9) -0.0434(14)
C3S 0.0425(11) 0.0443(11) 0.0256(9) 0.0017(8) 0.0065(8) -0.0053(9)
C4S 0.0400(11) 0.0645(14) 0.0276(10) 0.0074(10) -0.0024(8) -0.0055(10)

loop_
_atom_type_symbol
_atom_type_description
_atom_type_scat_dispersion_real
_atom_type_scat_dispersion_imag
_atom_type_scat_source
C C 0.0033 0.0016 'International Tables Vol C Tables 4.2.6.8 and 6.1.1.4'
H H 0.0000 0.0000 'International Tables Vol C Tables 4.2.6.8 and 6.1.1.4'
N N 0.0061 0.0033 'International Tables Vol C Tables 4.2.6.8 and 6.1.1.4'
O O 0.0106 0.0060 'International Tables Vol C Tables 4.2.6.8 and 6.1.1.4'

loop_
_geom_angle_atom_site_label_1
_geom_angle_atom_site_label_2
_geom_angle_atom_site_label_3
_geom_angle
_geom_angle_site_symmetry_1
_geom_angle_site_symmetry_3
_geom_angle_publ_flag
C2 N1 C1 111.37(12) . . ?
C2 N1 H1N 120.5(13) . . ?
C1 N1 H1N 125.3(13) . . ?
C2 N2 C17 122.47(12) . . ?
C2 N2 C3 112.19(11) . . ?
C17 N2 C3 124.53(11) . . ?
C4 N3 C3 110.33(11) . . ?
C4 N3 C19 120.81(12) . . ?
C3 N3 C19 124.65(11) . . ?
C4 N4 C1 112.45(11) . . ?
C4 N4 H4N 120.2(12) . . ?
C1 N4 H4N 122.7(12) . . ?
N1 C1 N4 113.06(11) . . ?
N1 C1 C5 113.09(12) . . ?
N4 C1 C5 112.81(11) . . ?
N1 C1 C3 101.57(11) . . ?
N4 C1 C3 99.84(10) . . ?
C5 C1 C3 115.31(11) . . ?
O1 C2 N2 125.26(14) . . ?
O1 C2 N1 126.06(14) . . ?
N2 C2 N1 108.68(12) . . ?
N3 C3 N2 113.52(11) . . ?
N3 C3 C11 113.72(11) . . ?
N2 C3 C11 112.04(11) . . ?
N3 C3 C1 101.66(10) . . ?
N2 C3 C1 99.65(10) . . ?
C11 C3 C1 115.08(11) . . ?
O2 C4 N4 126.34(13) . . ?
O2 C4 N3 124.85(13) . . ?
N4 C4 N3 108.81(12) . . ?
C10 C5 C6 119.00(14) . . ?
C10 C5 C1 120.40(13) . . ?
C6 C5 C1 120.52(13) . . ?
C7 C6 C5 119.90(15) . . ?
C7 C6 H6A 120.1 . . ?
C5 C6 H6A 120.1 . . ?
C8 C7 C6 120.46(16) . . ?
C8 C7 H7A 119.8 . . ?
C6 C7 H7A 119.8 . . ?
C9 C8 C7 119.85(15) . . ?
C9 C8 H8A 120.1 . . ?
C7 C8 H8A 120.1 . . ?
C8 C9 C10 119.93(16) . . ?
C8 C9 H9A 120.0 . . ?
C10 C9 H9A 120.0 . . ?
C5 C10 C9 120.81(15) . . ?
C5 C10 H10A 119.6 . . ?
C9 C10 H10A 119.6 . . ?
C16 C11 C12 118.88(13) . . ?
C16 C11 C3 121.04(13) . . ?
C12 C11 C3 119.96(13) . . ?
C11 C12 C13 120.20(14) . . ?
C11 C12 H12A 119.9 . . ?
C13 C12 H12A 119.9 . . ?
C14 C13 C12 120.79(14) . . ?
C14 C13 H13A 119.6 . . ?
C12 C13 H13A 119.6 . . ?
C13 C14 C15 119.22(14) . . ?
C13 C14 H14A 120.4 . . ?
C15 C14 H14A 120.4 . . ?
C16 C15 C14 120.27(14) . . ?
C16 C15 H15A 119.9 . . ?
C14 C15 H15A 119.9 . . ?
C11 C16 C15 120.63(14) . . ?
C11 C16 H16A 119.7 . . ?
C15 C16 H16A 119.7 . . ?
N2 C17 C18 111.86(12) . . ?
N2 C17 H17A 109.2 . . ?
C18 C17 H17A 109.2 . . ?
N2 C17 H17B 109.2 . . ?
C18 C17 H17B 109.2 . . ?
H17A C17 H17B 107.9 . . ?
C17 C18 H18A 109.5 . . ?
C17 C18 H18B 109.5 . . ?
H18A C18 H18B 109.5 . . ?
C17 C18 H18C 109.5 . . ?
H18A C18 H18C 109.5 . . ?
H18B C18 H18C 109.5 . . ?
N3 C19 C20 112.07(12) . . ?
N3 C19 H19A 109.2 . . ?
C20 C19 H19A 109.2 . . ?
N3 C19 H19B 109.2 . . ?
C20 C19 H19B 109.2 . . ?
H19A C19 H19B 107.9 . . ?
C19 C20 H20A 109.5 . . ?
C19 C20 H20B 109.5 . . ?
H20A C20 H20B 109.5 . . ?
C19 C20 H20C 109.5 . . ?
H20A C20 H20C 109.5 . . ?
H20B C20 H20C 109.5 . . ?
C1S O1S C4S 109.69(15) . . ?
C3S O2S C2S 110.44(16) . . ?
O1S C1S C2S 110.39(18) . . ?
O1S C1S H1SA 109.6 . . ?
C2S C1S H1SA 109.6 . . ?
O1S C1S H1SB 109.6 . . ?
C2S C1S H1SB 109.6 . . ?
H1SA C1S H1SB 108.1 . . ?
O2S C2S C1S 111.05(19) . . ?
O2S C2S H2SA 109.4 . . ?
C1S C2S H2SA 109.4 . . ?
O2S C2S H2SB 109.4 . . ?
C1S C2S H2SB 109.4 . . ?
H2SA C2S H2SB 108.0 . . ?
O2S C3S C4S 110.56(17) . . ?
O2S C3S H3SA 109.5 . . ?
C4S C3S H3SA 109.5 . . ?
O2S C3S H3SB 109.5 . . ?
C4S C3S H3SB 109.5 . . ?
H3SA C3S H3SB 108.1 . . ?
O1S C4S C3S 110.92(16) . . ?
O1S C4S H4SA 109.5 . . ?
C3S C4S H4SA 109.5 . . ?
O1S C4S H4SB 109.5 . . ?
C3S C4S H4SB 109.5 . . ?
H4SA C4S H4SB 108.0 . . ?

loop_
_geom_bond_atom_site_label_1
_geom_bond_atom_site_label_2
_geom_bond_distance
_geom_bond_site_symmetry_2
_geom_bond_publ_flag
O1 C2 1.2280(17) . ?
O2 C4 1.2277(17) . ?
N1 C2 1.3584(19) . ?
N1 C1 1.4366(18) . ?
N1 H1N 0.87(2) . ?
N2 C2 1.3552(18) . ?
N2 C17 1.4584(18) . ?
N2 C3 1.4605(18) . ?
N3 C4 1.3679(18) . ?
N3 C3 1.4453(17) . ?
N3 C19 1.4647(18) . ?
N4 C4 1.3562(18) . ?
N4 C1 1.4545(17) . ?
N4 H4N 0.900(19) . ?
C1 C5 1.511(2) . ?
C1 C3 1.5904(19) . ?
C3 C11 1.5117(19) . ?
C5 C10 1.384(2) . ?
C5 C6 1.389(2) . ?
C6 C7 1.387(2) . ?
C6 H6A 0.9500 . ?
C7 C8 1.376(2) . ?
C7 H7A 0.9500 . ?
C8 C9 1.377(2) . ?
C8 H8A 0.9500 . ?
C9 C10 1.381(2) . ?
C9 H9A 0.9500 . ?
C10 H10A 0.9500 . ?
C11 C16 1.389(2) . ?
C11 C12 1.387(2) . ?
C12 C13 1.385(2) . ?
C12 H12A 0.9500 . ?
C13 C14 1.377(2) . ?
C13 H13A 0.9500 . ?
C14 C15 1.386(2) . ?
C14 H14A 0.9500 . ?
C15 C16 1.381(2) . ?
C15 H15A 0.9500 . ?
C16 H16A 0.9500 . ?
C17 C18 1.513(2) . ?
C17 H17A 0.9900 . ?
C17 H17B 0.9900 . ?
C18 H18A 0.9800 . ?
C18 H18B 0.9800 . ?
C18 H18C 0.9800 . ?
C19 C20 1.516(2) . ?
C19 H19A 0.9900 . ?
C19 H19B 0.9900 . ?
C20 H20A 0.9800 . ?
C20 H20B 0.9800 . ?
C20 H20C 0.9800 . ?
O1S C1S 1.404(2) . ?
O1S C4S 1.421(2) . ?
O2S C3S 1.403(2) . ?
O2S C2S 1.415(2) . ?
C1S C2S 1.487(3) . ?
C1S H1SA 0.9900 . ?
C1S H1SB 0.9900 . ?
C2S H2SA 0.9900 . ?
C2S H2SB 0.9900 . ?
C3S C4S 1.487(3) . ?
C3S H3SA 0.9900 . ?
C3S H3SB 0.9900 . ?
C4S H4SA 0.9900 . ?
C4S H4SB 0.9900 . ?

loop_
_geom_hbond_atom_site_label_D
_geom_hbond_atom_site_label_H
_geom_hbond_atom_site_label_A
_geom_hbond_distance_DH
_geom_hbond_distance_HA
_geom_hbond_distance_DA
_geom_hbond_angle_DHA
_geom_hbond_site_symmetry_A
N1 H1N O1 0.87(2) 1.97(2) 2.8275(16) 168.3(18) 2_677
N4 H4N O2 0.900(19) 1.939(19) 2.8260(16) 168.0(17) 2_667

loop_
_geom_torsion_atom_site_label_1
_geom_torsion_atom_site_label_2
_geom_torsion_atom_site_label_3
_geom_torsion_atom_site_label_4
_geom_torsion
_geom_torsion_site_symmetry_1
_geom_torsion_site_symmetry_2
_geom_torsion_site_symmetry_3
_geom_torsion_site_symmetry_4
_geom_torsion_publ_flag
C2 N1 C1 N4 -83.08(14) . . . . ?
C2 N1 C1 C5 147.16(12) . . . . ?
C2 N1 C1 C3 22.99(14) . . . . ?
C4 N4 C1 N1 125.41(13) . . . . ?
C4 N4 C1 C5 -104.69(14) . . . . ?
C4 N4 C1 C3 18.24(14) . . . . ?
C17 N2 C2 O1 3.0(2) . . . . ?
C3 N2 C2 O1 173.14(13) . . . . ?
C17 N2 C2 N1 -176.47(12) . . . . ?
C3 N2 C2 N1 -6.34(16) . . . . ?
C1 N1 C2 O1 168.60(13) . . . . ?
C1 N1 C2 N2 -11.93(16) . . . . ?
C4 N3 C3 N2 -81.51(14) . . . . ?
C19 N3 C3 N2 75.41(16) . . . . ?
C4 N3 C3 C11 148.83(12) . . . . ?
C19 N3 C3 C11 -54.26(18) . . . . ?
C4 N3 C3 C1 24.54(14) . . . . ?
C19 N3 C3 C1 -178.55(12) . . . . ?
C2 N2 C3 N3 126.60(12) . . . . ?
C17 N2 C3 N3 -63.51(16) . . . . ?
C2 N2 C3 C11 -102.89(13) . . . . ?
C17 N2 C3 C11 67.00(17) . . . . ?
C2 N2 C3 C1 19.30(14) . . . . ?
C17 N2 C3 C1 -170.82(12) . . . . ?
N1 C1 C3 N3 -140.67(11) . . . . ?
N4 C1 C3 N3 -24.48(13) . . . . ?
C5 C1 C3 N3 96.67(13) . . . . ?
N1 C1 C3 N2 -24.03(12) . . . . ?
N4 C1 C3 N2 92.16(11) . . . . ?
C5 C1 C3 N2 -146.69(11) . . . . ?
N1 C1 C3 C11 95.95(13) . . . . ?
N4 C1 C3 C11 -147.86(12) . . . . ?
C5 C1 C3 C11 -26.71(16) . . . . ?
C1 N4 C4 O2 175.69(14) . . . . ?
C1 N4 C4 N3 -4.10(16) . . . . ?
C3 N3 C4 O2 165.91(14) . . . . ?
C19 N3 C4 O2 8.0(2) . . . . ?
C3 N3 C4 N4 -14.30(16) . . . . ?
C19 N3 C4 N4 -172.24(12) . . . . ?
N1 C1 C5 C10 160.87(13) . . . . ?
N4 C1 C5 C10 30.99(18) . . . . ?
C3 C1 C5 C10 -82.84(16) . . . . ?
N1 C1 C5 C6 -22.29(18) . . . . ?
N4 C1 C5 C6 -152.18(13) . . . . ?
C3 C1 C5 C6 93.99(16) . . . . ?
C10 C5 C6 C7 -0.6(2) . . . . ?
C1 C5 C6 C7 -177.44(14) . . . . ?
C5 C6 C7 C8 2.0(2) . . . . ?
C6 C7 C8 C9 -1.4(3) . . . . ?
C7 C8 C9 C10 -0.6(3) . . . . ?
C6 C5 C10 C9 -1.4(2) . . . . ?
C1 C5 C10 C9 175.44(14) . . . . ?
C8 C9 C10 C5 2.1(2) . . . . ?
N3 C3 C11 C16 -32.98(18) . . . . ?
N2 C3 C11 C16 -163.39(12) . . . . ?
C1 C3 C11 C16 83.72(16) . . . . ?
N3 C3 C11 C12 151.01(13) . . . . ?
N2 C3 C11 C12 20.61(18) . . . . ?
C1 C3 C11 C12 -92.29(16) . . . . ?
C16 C11 C12 C13 0.7(2) . . . . ?
C3 C11 C12 C13 176.79(14) . . . . ?
C11 C12 C13 C14 -0.1(2) . . . . ?
C12 C13 C14 C15 -0.4(2) . . . . ?
C13 C14 C15 C16 0.3(2) . . . . ?
C12 C11 C16 C15 -0.8(2) . . . . ?
C3 C11 C16 C15 -176.85(13) . . . . ?
C14 C15 C16 C11 0.3(2) . . . . ?
C2 N2 C17 C18 -85.47(16) . . . . ?
C3 N2 C17 C18 105.64(15) . . . . ?
C4 N3 C19 C20 -71.79(17) . . . . ?
C3 N3 C19 C20 133.55(14) . . . . ?
C4S O1S C1S C2S -57.7(2) . . . . ?
C3S O2S C2S C1S -56.8(3) . . . . ?
O1S C1S C2S O2S 57.8(3) . . . . ?
C2S O2S C3S C4S 56.4(3) . . . . ?
C1S O1S C4S C3S 57.9(2) . . . . ?
O2S C3S C4S O1S -57.5(2) . . . . ?
